data_7124097
loop_
_publ_author_name
'Chen, Ruru'
'Cao, Minna'
'Wang, Jin-Yun'
'Li, Hongfang'
'Cao, Rong'

_publ_section_title
;
 Decamethylcucurbit[5]uril based Supramolecular Assemblies as Efficient
 Electrocatalysts for Oxygen Reduction Reaction
;
_journal_name_full 'Chemical Communications'
_journal_paper_doi 10.1039/C9CC05899K
_journal_year 2019
_chemical_formula_moiety '0.25(C160 H200 Cl24 Cs8 N80 O40 Pt4), O'
_chemical_formula_sum 'C40 H50 Cl6 Cs2 N20 O11 Pt'
_chemical_formula_weight 1660.61
_chemical_name_common CsPtMe10CB[5]
_space_group_crystal_system monoclinic
_space_group_IT_number 15
_space_group_name_Hall '-C 2yc'
_space_group_name_H-M_alt 'C 1 2/c 1'
_symmetry_space_group_name_Hall '-C 2yc'
_symmetry_space_group_name_H-M 'C 1 2/c 1'
_atom_sites_solution_hydrogens mixed
_audit_creation_date 2019-06-10
_audit_creation_method
;
Olex2 1.2
(compiled 2018.05.29 svn.r3508 for OlexSys, GUI svn.r5506)
;
_audit_update_record
;
2019-06-10 deposited with the CCDC.    2019-09-02 downloaded from the CCDC.
;
_cell_angle_alpha 90
_cell_angle_beta 93.4334(11)
_cell_angle_gamma 90
_cell_formula_units_Z 4
_cell_length_a 14.84367(18)
_cell_length_b 16.62572(18)
_cell_length_c 22.0332(3)
_cell_measurement_reflns_used 120
_cell_measurement_temperature 293(2)
_cell_measurement_theta_max 29.6
_cell_measurement_theta_min 3.1
_cell_volume 5427.74(12)
_computing_molecular_graphics 'Olex2 (Dolomanov et al., 2009)'
_computing_publication_material 'Olex2 (Dolomanov et al., 2009)'
_computing_structure_refinement 'ShelXL (Sheldrick, 2015)'
_computing_structure_solution 'SHELXS-97 (Sheldrick, 1990)'
_diffrn_ambient_temperature 293(2)
_diffrn_measured_fraction_theta_full 0.998
_diffrn_measured_fraction_theta_max 0.924
_diffrn_measurement_device_type supernova
_diffrn_measurement_method '\f and \w scans'
_diffrn_radiation_type MoK\a
_diffrn_radiation_wavelength 0.71073
_diffrn_reflns_av_R_equivalents 0.0473
_diffrn_reflns_av_unetI/netI 0.0366
_diffrn_reflns_Laue_measured_fraction_full 0.998
_diffrn_reflns_Laue_measured_fraction_max 0.924
_diffrn_reflns_limit_h_max 20
_diffrn_reflns_limit_h_min -20
_diffrn_reflns_limit_k_max 22
_diffrn_reflns_limit_k_min -21
_diffrn_reflns_limit_l_max 27
_diffrn_reflns_limit_l_min -30
_diffrn_reflns_number 43008
_diffrn_reflns_point_group_measured_fraction_full 0.998
_diffrn_reflns_point_group_measured_fraction_max 0.924
_diffrn_reflns_theta_full 25.242
_diffrn_reflns_theta_max 29.581
_diffrn_reflns_theta_min 3.072
_exptl_absorpt_coefficient_mu 4.279
_exptl_absorpt_correction_T_max 0.680
_exptl_absorpt_correction_T_min 0.604
_exptl_absorpt_correction_type multi-scan
_exptl_crystal_colour orange
_exptl_crystal_density_diffrn 2.032
_exptl_crystal_density_method 'not measured'
_exptl_crystal_description prism
_exptl_crystal_F_000 3232
_exptl_crystal_size_max 0.2
_exptl_crystal_size_mid 0.1
_exptl_crystal_size_min 0.09
_refine_diff_density_max 0.864
_refine_diff_density_min -1.473
_refine_diff_density_rms 0.142
_refine_ls_extinction_method none
_refine_ls_goodness_of_fit_ref 1.059
_refine_ls_hydrogen_treatment mixed
_refine_ls_matrix_type full
_refine_ls_number_parameters 390
_refine_ls_number_reflns 7054
_refine_ls_number_restraints 0
_refine_ls_restrained_S_all 1.059
_refine_ls_R_factor_all 0.0361
_refine_ls_R_factor_gt 0.0272
_refine_ls_shift/su_max 0.003
_refine_ls_shift/su_mean 0.000
_refine_ls_structure_factor_coef Fsqd
_refine_ls_weighting_details 'w=1/[\s^2^(Fo^2^)+(0.0132P)^2^+26.4617P] where P=(Fo^2^+2Fc^2^)/3'
_refine_ls_weighting_scheme calc
_refine_ls_wR_factor_gt 0.0514
_refine_ls_wR_factor_ref 0.0557
_reflns_Friedel_coverage 0.000
_reflns_number_gt 6225
_reflns_number_total 7054
_reflns_threshold_expression 'I > 2\s(I)'
_cod_data_source_file c9cc05899k2.cif
_cod_data_source_block CsPtMe10CB[5]
_cod_original_cell_volume 5427.74(11)
_cod_database_code 7124097
_shelx_shelxl_version_number 2016/4
_shelx_space_group_comment
;
The symmetry employed for this shelxl refinement is uniquely defined
by the following loop, which should always be used as a source of
symmetry information in preference to the above space-group names.
They are only intended as comments.
;
_olex2_refinement_description
;
1. Fixed Uiso
 At 1.2 times of:
  All C(H,H) groups
 At 1.5 times of:
  All C(H,H,H) groups
2.a Secondary CH2 refined with riding coordinates:
 C0BA(H0BA,H0BB), C2BA(H2BA,H2BB), C7AA(H7AA,H7AB), C9AA(H9AA,H9AB), C1AA(H1AA,
 H1AB)
2.b Idealised Me refined as rotating group:
 C38(H38A,H38B,H38C), C30(H30A,H30B,H30C), C1(H1A,H1B,H1C)
;
_olex2_submission_special_instructions 'No special instructions were received'

loop_
_space_group_symop_operation_xyz
'x, y, z'
'-x, y, -z+1/2'
'x+1/2, y+1/2, z'
'-x+1/2, y+1/2, -z+1/2'
'-x, -y, -z'
'x, -y, z-1/2'
'-x+1/2, -y+1/2, -z'
'x+1/2, -y+1/2, z-1/2'

loop_
_atom_site_label
_atom_site_type_symbol
_atom_site_fract_x
_atom_site_fract_y
_atom_site_fract_z
_atom_site_U_iso_or_equiv
_atom_site_adp_type
_atom_site_occupancy
_atom_site_site_symmetry_order
_atom_site_calc_flag
_atom_site_refinement_flags_posn
_atom_site_refinement_flags_adp
_atom_site_refinement_flags_occupancy
Pt1 Pt 1.000000 0.500000 0.500000 0.00930(4) Uani 1 2 d S T P
Cl3 Cl 0.96048(5) 0.52847(5) 0.59833(4) 0.01897(16) Uani 1 1 d . . .
Cl4 Cl 1.11278(5) 0.59749(4) 0.50710(4) 0.01529(15) Uani 1 1 d . . .
Cl5 Cl 0.90113(5) 0.59832(5) 0.46307(4) 0.01821(16) Uani 1 1 d . . .
O29 O 0.61617(14) 0.38197(13) 0.89086(10) 0.0149(4) Uani 1 1 d . . .
O O 0.41965(13) 0.57079(13) 0.57964(9) 0.0127(4) Uani 1 1 d . . .
O3AA O 0.27547(13) 0.39027(12) 0.72636(9) 0.0123(4) Uani 1 1 d . . .
O1AA O 0.32729(14) 0.68411(13) 0.66837(10) 0.0136(4) Uani 1 1 d . . .
O2AA O 0.23125(14) 0.57047(12) 0.76364(9) 0.0139(4) Uani 1 1 d . . .
N22 N 0.32061(16) 0.38162(14) 0.82801(11) 0.0107(5) Uani 1 1 d . . .
N8 N 0.46070(16) 0.38307(15) 0.89196(11) 0.0106(5) Uani 1 1 d . . .
N18 N 0.31771(16) 0.64946(14) 0.83064(11) 0.0105(5) Uani 1 1 d . . .
N6 N 0.47473(16) 0.29885(15) 0.67051(11) 0.0110(5) Uani 1 1 d . . .
N20 N 0.29454(16) 0.52160(14) 0.85465(11) 0.0099(5) Uani 1 1 d . . .
C38 C 0.5552(2) 0.86394(17) 0.69833(14) 0.0143(6) Uani 1 1 d . . .
H38A H 0.501718 0.894684 0.688020 0.021 Uiso 1 1 calc GR . .
H38B H 0.589588 0.858219 0.663043 0.021 Uiso 1 1 calc GR . .
H38C H 0.590940 0.891134 0.729766 0.021 Uiso 1 1 calc GR . .
N16 N 0.39240(16) 0.73344(15) 0.75848(11) 0.0111(5) Uani 1 1 d . . .
N24 N 0.38951(16) 0.30525(14) 0.76182(11) 0.0103(5) Uani 1 1 d . . .
N12 N 0.54341(16) 0.65126(14) 0.60458(12) 0.0115(5) Uani 1 1 d . . .
N10 N 0.43431(16) 0.52250(15) 0.91773(12) 0.0109(5) Uani 1 1 d . . .
C0BA C 0.31396(19) 0.72033(17) 0.79299(14) 0.0104(6) Uani 1 1 d . . .
H0BA H 0.305963 0.766845 0.818698 0.012 Uiso 1 1 calc R . .
H0BB H 0.261277 0.716636 0.764883 0.012 Uiso 1 1 calc R . .
C32 C 0.34262(19) 0.55313(17) 0.90954(13) 0.0088(5) Uani 1 1 d . . .
C5AA C 0.50086(19) 0.58025(17) 0.58890(13) 0.0102(6) Uani 1 1 d . . .
C1BA C 0.5419(2) 0.35766(17) 0.87213(13) 0.0104(6) Uani 1 1 d . . .
C2BA C 0.4582(2) 0.44276(17) 0.93954(13) 0.0106(6) Uani 1 1 d . . .
H2BA H 0.517078 0.445100 0.961130 0.013 Uiso 1 1 calc R . .
H2BB H 0.414955 0.425936 0.968284 0.013 Uiso 1 1 calc R . .
C6AA C 0.27678(19) 0.57941(17) 0.81101(13) 0.0102(6) Uani 1 1 d . . .
C3AA C 0.64172(19) 0.64496(17) 0.60764(13) 0.0096(6) Uani 1 1 d . . .
C7AA C 0.4021(2) 0.26661(18) 0.70353(13) 0.0115(6) Uani 1 1 d . . .
H7AA H 0.413138 0.209771 0.710544 0.014 Uiso 1 1 calc R . .
H7AB H 0.346436 0.271397 0.678355 0.014 Uiso 1 1 calc R . .
C4AA C 0.39033(19) 0.71513(17) 0.69771(14) 0.0104(6) Uani 1 1 d . . .
C14 N 0.47017(16) 0.73980(15) 0.67543(11) 0.0111(5) Uani 1 1 d . . .
C8AA C 0.3243(2) 0.36262(17) 0.76781(13) 0.0104(6) Uani 1 1 d . . .
C9AA C 0.25691(19) 0.44119(17) 0.84785(14) 0.0110(6) Uani 1 1 d . . .
H9AA H 0.205455 0.443036 0.818586 0.013 Uiso 1 1 calc R . .
H9AB H 0.235238 0.424266 0.886503 0.013 Uiso 1 1 calc R . .
C0AA C 0.57008(19) 0.27778(17) 0.67952(13) 0.0100(6) Uani 1 1 d . . .
C36 C 0.2894(2) 0.5397(2) 0.96542(15) 0.0139(6) Uani 1 1 d . . .
C1AA C 0.4907(2) 0.72407(17) 0.61287(13) 0.0109(6) Uani 1 1 d . . .
H1AA H 0.523675 0.769628 0.597929 0.013 Uiso 1 1 calc R . .
H1AB H 0.434448 0.719834 0.588300 0.013 Uiso 1 1 calc R . .
C C 0.61616(19) 0.33521(17) 0.63250(14) 0.0102(6) Uani 1 1 d . . .
C30 C 0.6638(2) 0.29305(18) 0.58208(14) 0.0148(6) Uani 1 1 d . . .
H30A H 0.687775 0.332519 0.555637 0.022 Uiso 1 1 calc GR . .
H30B H 0.621503 0.259482 0.559195 0.022 Uiso 1 1 calc GR . .
H30C H 0.712080 0.260579 0.599612 0.022 Uiso 1 1 calc GR . .
C31 C 0.5857(2) 0.18874(18) 0.67002(16) 0.0146(6) Uani 1 1 d . . .
C2AA C 0.52883(19) 0.78117(17) 0.72078(13) 0.0102(6) Uani 1 1 d . . .
O0AA O 0.500000 0.5195(5) 0.750000 0.133(3) Uani 1 2 d S T P
Cs1 Cs 0.24777(2) 0.51811(2) 0.63247(2) 0.01366(5) Uani 1 1 d . . .
C1 C 0.6842(2) 0.70569(19) 0.56637(15) 0.0165(7) Uani 1 1 d . . .
H1A H 0.673713 0.759110 0.580903 0.025 Uiso 1 1 calc GR . .
H1B H 0.657743 0.700208 0.525746 0.025 Uiso 1 1 calc GR . .
H1C H 0.747983 0.696086 0.566400 0.025 Uiso 1 1 calc GR . .
H31A H 0.551(2) 0.158(2) 0.6975(17) 0.021(9) Uiso 1 1 d . . .
H36A H 0.322(2) 0.566(2) 1.0005(17) 0.019(9) Uiso 1 1 d . . .
H36B H 0.233(3) 0.560(2) 0.9572(16) 0.020(10) Uiso 1 1 d . . .
H36C H 0.285(3) 0.482(3) 0.9734(19) 0.034(11) Uiso 1 1 d . . .
H31B H 0.566(2) 0.174(2) 0.6307(17) 0.014(9) Uiso 1 1 d . . .
H31C H 0.653(3) 0.176(2) 0.6746(17) 0.024(10) Uiso 1 1 d . . .

loop_
_atom_site_aniso_label
_atom_site_aniso_U_11
_atom_site_aniso_U_22
_atom_site_aniso_U_33
_atom_site_aniso_U_23
_atom_site_aniso_U_13
_atom_site_aniso_U_12
Pt1 0.00987(8) 0.00793(8) 0.01017(8) 0.00022(6) 0.00126(6) -0.00155(5)
Cl3 0.0243(4) 0.0187(4) 0.0143(4) -0.0029(3) 0.0048(3) -0.0041(3)
Cl4 0.0141(4) 0.0112(3) 0.0206(4) -0.0011(3) 0.0014(3) -0.0042(3)
Cl5 0.0153(4) 0.0168(4) 0.0226(4) 0.0071(3) 0.0014(3) 0.0014(3)
O29 0.0099(11) 0.0176(11) 0.0168(11) -0.0036(9) -0.0017(9) -0.0028(8)
O 0.0092(11) 0.0153(11) 0.0136(11) -0.0024(8) 0.0009(8) 0.0003(8)
O3AA 0.0121(11) 0.0116(10) 0.0128(11) 0.0015(8) -0.0017(8) 0.0014(8)
O1AA 0.0102(11) 0.0166(11) 0.0140(11) -0.0020(9) 0.0003(8) -0.0005(8)
O2AA 0.0161(11) 0.0134(11) 0.0115(11) 0.0001(8) -0.0032(9) -0.0008(8)
N22 0.0102(12) 0.0090(12) 0.0129(13) 0.0012(10) 0.0000(10) 0.0024(9)
N8 0.0082(12) 0.0117(12) 0.0118(13) -0.0017(10) -0.0004(10) -0.0008(9)
N18 0.0128(13) 0.0083(12) 0.0100(12) 0.0009(9) -0.0011(10) -0.0021(9)
N6 0.0078(12) 0.0126(12) 0.0126(13) 0.0016(10) 0.0000(10) 0.0000(9)
N20 0.0106(12) 0.0096(12) 0.0096(12) 0.0011(9) -0.0002(10) -0.0005(9)
C38 0.0162(16) 0.0100(14) 0.0171(16) 0.0018(12) 0.0034(12) -0.0016(11)
N16 0.0089(12) 0.0122(12) 0.0126(13) -0.0020(10) 0.0035(10) -0.0023(9)
N24 0.0110(12) 0.0096(12) 0.0100(12) -0.0001(9) -0.0012(10) 0.0002(9)
N12 0.0075(12) 0.0098(12) 0.0173(13) -0.0025(10) 0.0014(10) -0.0001(9)
N10 0.0097(12) 0.0097(12) 0.0134(13) 0.0007(10) 0.0016(10) 0.0010(9)
C0BA 0.0083(14) 0.0090(14) 0.0142(15) 0.0005(11) 0.0033(11) 0.0020(10)
C32 0.0078(14) 0.0103(14) 0.0082(14) -0.0018(11) 0.0015(11) 0.0007(10)
C5AA 0.0115(15) 0.0131(14) 0.0062(14) 0.0010(11) 0.0019(11) 0.0013(11)
C1BA 0.0139(15) 0.0067(13) 0.0105(14) 0.0029(11) 0.0015(11) -0.0007(10)
C2BA 0.0113(14) 0.0111(14) 0.0091(14) 0.0005(11) -0.0012(11) 0.0004(11)
C6AA 0.0068(14) 0.0117(14) 0.0125(15) -0.0009(11) 0.0030(11) 0.0005(10)
C3AA 0.0091(14) 0.0099(14) 0.0100(14) 0.0000(11) 0.0014(11) -0.0001(10)
C7AA 0.0117(15) 0.0104(14) 0.0127(15) -0.0003(11) 0.0023(11) -0.0021(11)
C4AA 0.0112(15) 0.0069(13) 0.0133(15) 0.0018(11) 0.0011(11) 0.0031(10)
C14 0.0084(12) 0.0146(13) 0.0106(12) -0.0012(10) 0.0023(10) -0.0020(9)
C8AA 0.0126(15) 0.0067(13) 0.0120(15) 0.0014(11) 0.0013(11) -0.0023(10)
C9AA 0.0086(14) 0.0093(14) 0.0151(15) -0.0008(11) 0.0010(11) -0.0015(10)
C0AA 0.0079(14) 0.0114(14) 0.0105(14) -0.0003(11) -0.0004(11) 0.0000(10)
C36 0.0134(16) 0.0146(16) 0.0141(16) 0.0015(13) 0.0047(12) 0.0007(12)
C1AA 0.0118(15) 0.0100(14) 0.0108(15) 0.0011(11) 0.0004(11) 0.0018(11)
C 0.0086(14) 0.0083(13) 0.0138(15) -0.0011(11) 0.0005(11) -0.0011(10)
C30 0.0174(16) 0.0118(15) 0.0157(16) -0.0033(12) 0.0064(13) -0.0005(11)
C31 0.0194(17) 0.0098(15) 0.0149(17) -0.0024(12) 0.0027(13) 0.0001(12)
C2AA 0.0083(14) 0.0090(14) 0.0134(15) -0.0008(11) 0.0008(11) 0.0012(10)
O0AA 0.198(9) 0.092(6) 0.118(7) 0.000 0.081(7) 0.000
Cs1 0.01426(10) 0.01382(9) 0.01291(10) -0.00010(7) 0.00079(7) 0.00120(7)
C1 0.0179(16) 0.0146(16) 0.0174(17) 0.0048(12) 0.0058(13) 0.0006(12)

loop_
_atom_type_symbol
_atom_type_description
_atom_type_scat_dispersion_real
_atom_type_scat_dispersion_imag
_atom_type_scat_source
C C 0.0033 0.0016 'International Tables Vol C Tables 4.2.6.8 and 6.1.1.4'
H H 0.0000 0.0000 'International Tables Vol C Tables 4.2.6.8 and 6.1.1.4'
Cl Cl 0.1484 0.1585 'International Tables Vol C Tables 4.2.6.8 and 6.1.1.4'
N N 0.0061 0.0033 'International Tables Vol C Tables 4.2.6.8 and 6.1.1.4'
O O 0.0106 0.0060 'International Tables Vol C Tables 4.2.6.8 and 6.1.1.4'
Pt Pt -1.7033 8.3905 'International Tables Vol C Tables 4.2.6.8 and 6.1.1.4'
Cs Cs -0.3680 2.1192 'International Tables Vol C Tables 4.2.6.8 and 6.1.1.4'

loop_
_geom_angle_atom_site_label_1
_geom_angle_atom_site_label_2
_geom_angle_atom_site_label_3
_geom_angle
_geom_angle_site_symmetry_1
_geom_angle_site_symmetry_3
Cl3 Pt1 Cl3 180.0 5_766 .
Cl3 Pt1 Cl4 89.08(3) 5_766 .
Cl3 Pt1 Cl4 90.93(3) . .
Cl3 Pt1 Cl4 89.08(3) . 5_766
Cl3 Pt1 Cl4 90.92(3) 5_766 5_766
Cl4 Pt1 Cl4 180.00(2) 5_766 .
Cl5 Pt1 Cl3 89.64(3) . .
Cl5 Pt1 Cl3 90.36(3) 5_766 .
Cl5 Pt1 Cl3 90.36(3) . 5_766
Cl5 Pt1 Cl3 89.64(3) 5_766 5_766
Cl5 Pt1 Cl4 88.29(3) 5_766 5_766
Cl5 Pt1 Cl4 88.29(3) . .
Cl5 Pt1 Cl4 91.71(3) 5_766 .
Cl5 Pt1 Cl4 91.71(3) . 5_766
Cl5 Pt1 Cl5 180.00(3) 5_766 .
Pt1 Cl4 Cs1 99.37(2) . 1_655
Pt1 Cl5 Cs1 100.57(3) . 5_666
C1BA O29 Cs1 140.30(19) . 2_656
C5AA O Cs1 145.87(19) . .
C8AA O3AA Cs1 147.08(19) . .
C4AA O1AA Cs1 141.60(19) . .
C6AA O2AA Cs1 140.96(19) . .
C8AA N22 C9AA 120.9(2) . .
C8AA N22 C 113.2(2) . 2_656
C9AA N22 C 125.9(2) . 2_656
C1BA N8 C2BA 120.2(2) . .
C1BA N8 C 113.2(2) . 2_656
C2BA N8 C 125.9(2) . 2_656
C0BA N18 C3AA 125.4(2) . 2_656
C6AA N18 C0BA 120.8(2) . .
C6AA N18 C3AA 113.7(2) . 2_656
C1BA N6 C7AA 120.2(2) 2_656 .
C1BA N6 C0AA 113.5(2) 2_656 .
C7AA N6 C0AA 126.2(2) . .
C6AA N20 C32 113.0(2) . .
C6AA N20 C9AA 121.0(2) . .
C9AA N20 C32 125.5(2) . .
C0BA N16 C2AA 124.8(2) . 2_656
C4AA N16 C0BA 120.6(2) . .
C4AA N16 C2AA 113.3(2) . 2_656
C7AA N24 C0AA 124.9(2) . 2_656
C8AA N24 C7AA 121.3(2) . .
C8AA N24 C0AA 112.7(2) . 2_656
C5AA N12 C3AA 113.1(2) . .
C5AA N12 C1AA 120.2(2) . .
C1AA N12 C3AA 126.6(2) . .
C5AA N10 C32 113.5(2) 2_656 .
C5AA N10 C2BA 121.1(2) 2_656 .
C2BA N10 C32 124.8(2) . .
N18 C0BA N16 115.0(2) . .
N20 C32 C3AA 102.6(2) . 2_656
N20 C32 C36 111.5(2) . .
N10 C32 N20 112.5(2) . .
N10 C32 C3AA 102.5(2) . 2_656
N10 C32 C36 112.1(2) . .
C36 C32 C3AA 115.1(2) . 2_656
O C5AA N12 126.0(3) . .
O C5AA N10 125.7(3) . 2_656
N12 C5AA N10 108.3(2) . 2_656
O29 C1BA N8 125.6(3) . .
O29 C1BA N6 126.2(3) . 2_656
N6 C1BA N8 108.2(2) 2_656 .
N8 C2BA N10 113.9(2) . .
O2AA C6AA N18 125.9(3) . .
O2AA C6AA N20 126.0(3) . .
N18 C6AA N20 108.1(2) . .
N18 C3AA N12 113.3(2) 2_656 .
N18 C3AA C32 102.3(2) 2_656 2_656
N18 C3AA C1 111.2(2) 2_656 .
N12 C3AA C32 102.5(2) . 2_656
N12 C3AA C1 111.9(2) . .
C1 C3AA C32 115.0(2) . 2_656
N6 C7AA N24 114.8(2) . .
O1AA C4AA N16 125.7(3) . .
O1AA C4AA C14 126.0(3) . .
N16 C4AA C14 108.3(2) . .
C4AA C14 C1AA 121.3(2) . .
C4AA C14 C2AA 112.9(2) . .
C1AA C14 C2AA 125.8(2) . .
O3AA C8AA N22 125.6(3) . .
O3AA C8AA N24 125.5(3) . .
N22 C8AA N24 108.9(2) . .
N20 C9AA N22 113.9(2) . .
N6 C0AA N24 112.8(2) . 2_656
N6 C0AA C 102.6(2) . .
N6 C0AA C31 111.8(2) . .
N24 C0AA C 102.6(2) 2_656 .
N24 C0AA C31 111.6(2) 2_656 .
C31 C0AA C 114.9(2) . .
C32 C36 Cs1 157.4(2) . 6_566
C14 C1AA N12 114.4(2) . .
N22 C N8 113.0(2) 2_656 2_656
N22 C C0AA 102.4(2) 2_656 .
N22 C C30 111.6(2) 2_656 .
N8 C C0AA 102.1(2) 2_656 .
N8 C C30 111.5(2) 2_656 .
C30 C C0AA 115.8(2) . .
C0AA C31 Cs1 148.7(2) . 3_545
C38 C2AA C2AA 115.16(16) . 2_656
N16 C2AA C38 112.1(2) 2_656 .
N16 C2AA C2AA 101.9(3) 2_656 2_656
C14 C2AA C38 111.0(2) . .
C14 C2AA N16 113.0(2) . 2_656
C14 C2AA C2AA 103.1(2) . 2_656
Cl4 Cs1 C36 58.16(5) 1_455 6_565
Cl4 Cs1 C31 64.12(5) 1_455 3_455
Cl5 Cs1 Cl4 55.908(17) 5_666 1_455
Cl5 Cs1 C36 55.28(5) 5_666 6_565
Cl5 Cs1 C31 98.93(5) 5_666 3_455
O29 Cs1 Cl4 118.92(4) 2_656 1_455
O29 Cs1 Cl5 83.78(4) 2_656 5_666
O29 Cs1 C36 61.31(6) 2_656 6_565
O29 Cs1 C31 176.86(7) 2_656 3_455
O Cs1 Cl4 92.46(4) . 1_455
O Cs1 Cl5 116.42(4) . 5_666
O Cs1 O29 64.56(6) . 2_656
O Cs1 O1AA 61.11(5) . .
O Cs1 O2AA 113.84(6) . .
O Cs1 C36 61.16(6) . 6_565
O Cs1 C31 115.24(6) . 3_455
O3AA Cs1 Cl4 148.21(4) . 1_455
O3AA Cs1 Cl5 94.49(4) . 5_666
O3AA Cs1 O29 61.92(6) . 2_656
O3AA Cs1 O 113.14(6) . .
O3AA Cs1 O1AA 115.18(6) . .
O3AA Cs1 O2AA 63.88(6) . .
O3AA Cs1 C36 117.25(6) . 6_565
O3AA Cs1 C31 116.08(6) . 3_455
O1AA Cs1 Cl4 93.22(4) . 1_455
O1AA Cs1 Cl5 149.08(4) . 5_666
O1AA Cs1 O29 116.93(6) . 2_656
O1AA Cs1 C36 112.56(6) . 6_565
O1AA Cs1 C31 61.27(6) . 3_455
O2AA Cs1 Cl4 123.80(4) . 1_455
O2AA Cs1 Cl5 129.72(4) . 5_666
O2AA Cs1 O29 117.21(6) . 2_656
O2AA Cs1 O1AA 63.38(6) . .
O2AA Cs1 C36 175.00(6) . 6_565
O2AA Cs1 C31 59.80(6) . 3_455
C31 Cs1 C36 121.57(7) 3_455 6_565

loop_
_geom_bond_atom_site_label_1
_geom_bond_atom_site_label_2
_geom_bond_distance
_geom_bond_site_symmetry_2
Pt1 Cl3 2.3268(8) 5_766
Pt1 Cl3 2.3268(8) .
Pt1 Cl4 2.3286(7) .
Pt1 Cl4 2.3286(7) 5_766
Pt1 Cl5 2.3119(7) .
Pt1 Cl5 2.3119(7) 5_766
Cl4 Cs1 3.5669(8) 1_655
Cl5 Cs1 3.5364(8) 5_666
O29 C1BA 1.222(4) .
O29 Cs1 3.097(2) 2_656
O C5AA 1.221(4) .
O Cs1 2.998(2) .
O3AA C8AA 1.221(4) .
O3AA Cs1 2.977(2) .
O1AA C4AA 1.220(4) .
O1AA Cs1 3.086(2) .
O2AA C6AA 1.218(4) .
O2AA Cs1 3.042(2) .
N22 C8AA 1.368(4) .
N22 C9AA 1.454(4) .
N22 C 1.461(4) 2_656
N8 C1BA 1.373(4) .
N8 C2BA 1.446(4) .
N8 C 1.467(4) 2_656
N18 C0BA 1.440(4) .
N18 C6AA 1.371(4) .
N18 C3AA 1.456(4) 2_656
N6 C1BA 1.368(4) 2_656
N6 C7AA 1.440(4) .
N6 C0AA 1.460(4) .
N20 C32 1.464(4) .
N20 C6AA 1.374(4) .
N20 C9AA 1.453(4) .
C38 C2AA 1.521(4) .
N16 C0BA 1.445(4) .
N16 C4AA 1.372(4) .
N16 C2AA 1.463(4) 2_656
N24 C7AA 1.458(4) .
N24 C8AA 1.371(4) .
N24 C0AA 1.465(4) 2_656
N12 C5AA 1.373(4) .
N12 C3AA 1.461(4) .
N12 C1AA 1.459(4) .
N10 C32 1.454(4) .
N10 C5AA 1.373(4) 2_656
N10 C2BA 1.447(4) .
C32 C3AA 1.593(4) 2_656
C32 C36 1.518(4) .
C5AA N10 1.373(4) 2_656
C1BA N6 1.368(4) 2_656
C3AA N18 1.456(4) 2_656
C3AA C32 1.593(4) 2_656
C3AA C1 1.521(4) .
C4AA C14 1.372(4) .
C14 C1AA 1.453(4) .
C14 C2AA 1.458(4) .
C0AA N24 1.465(4) 2_656
C0AA C 1.593(4) .
C0AA C31 1.515(4) .
C36 Cs1 3.889(3) 6_566
C N22 1.461(4) 2_656
C N8 1.467(4) 2_656
C C30 1.523(4) .
C31 Cs1 3.842(3) 3_545
C2AA N16 1.463(4) 2_656
C2AA C2AA 1.588(6) 2_656
Cs1 Cl4 3.5669(8) 1_455
Cs1 Cl5 3.5364(8) 5_666
Cs1 O29 3.097(2) 2_656
Cs1 C36 3.889(3) 6_565
Cs1 C31 3.842(3) 3_455
